data_1531635
loop_
_publ_author_name
'Kaziev, G.Z.'
'Quinones, H.'
'Bel'skii, V.K.'
'Zavodnik, V.E.'
'de Ita, A.'
'Osminkina, I.V.'

_publ_section_title
;
 Synthesis and study of gallium hexamolybdochromate(III)
;
_journal_name_full 'Zhurnal Neorganicheskoi Khimii'
_journal_page_first 389
_journal_page_last 395
_journal_volume 47
_journal_year 2002
_chemical_formula_sum 'Cr Ga H38 Mo6 O40'
_chemical_name_systematic 'Ga (Cr Mo6 O18 (O H)6) (H2 O)16'
_space_group_IT_number 2
_symmetry_space_group_name_Hall '-P 1'
_symmetry_space_group_name_H-M 'P -1'
_cell_angle_alpha 101.33
_cell_angle_beta 96.97
_cell_angle_gamma 101.94
_cell_formula_units_Z 1
_cell_length_a 6.81
_cell_length_b 11.279
_cell_length_c 11.643
_cell_volume 845.579
_citation_journal_id_ASTM ZNOKAQ
_cod_data_source_file Kaziev_ZNOKAQ_2002_1102.cif
_cod_data_source_block H38Cr1Ga1Mo6O40
_cod_original_cell_volume 845.5787
_cod_original_formula_sum 'H38 Cr1 Ga1 Mo6 O40'
_cod_database_code 1531635

loop_
_symmetry_equiv_pos_as_xyz
x,y,z
-x,-y,-z

loop_
_atom_site_label
_atom_site_type_symbol
_atom_site_fract_x
_atom_site_fract_y
_atom_site_fract_z
_atom_site_occupancy
_atom_site_U_iso_or_equiv
O12 O-2 0.7111 0.3841 0.1395 1 0.0
H12 H+1 0.339 0.79 0.371 1 0.0
Cr2 Cr+3 0.5 0 0 0.5 0.0
H10 H+1 0.931 0.614 0.026 1 0.0
H4 H+1 0.971 0.085 0.786 1 0.0
H8 H+1 0.303 0.686 0.129 1 0.0
Mo1 Mo+6 0.836 0.7429 0.6783 1 0.0
Mo2 Mo+6 0.8697 0.6661 0.3947 1 0.0
O4 O-2 0.5878 0.7291 0.7479 1 0.0
H14 H+1 0.836 0.145 0.067 1 0.0
H18 H+1 0.498 0.13 0.192 1 0.0
H16 H+1 0.541 0.814 0.071 1 0.0
Cr1 Cr+3 0.5 0.5 0.5 0.5 0.0
O3 O-2 0.7092 0.4666 0.4013 1 0.0
Ga1 Ga+3 0.5 0 0 0.5 0.0
Ga2 Ga+3 0.5 0.5 0.5 0.5 0.0
H9 H+1 0.466 0.696 0.196 1 0.0
O2 O-2 0.6172 0.6751 0.5019 1 0.0
O5 O-2 0.9837 0.6769 0.5579 1 0.0
H13 H+1 0.363 0.855 0.468 1 0.0
O18 O-2 0.7773 0.0932 0.0106 1 0.0
H6 H+1 0.612 0.969 0.392 1 0.0
O11 O-2 0.3401 0.4336 0.1024 1 0.0
O15 O-2 0.3989 0.7351 0.1629 1 0.0
O9 O-2 0.9152 0.8194 0.3907 1 0.0
O17 O-2 0.4109 0.8323 0.4324 1 0.0
H1 H+1 0.768 0.487 0.655 1 0.0
O19 O-2 0.6046 0.8613 0.037 1 0.0
Mo3 Mo+6 0.526 0.4272 0.2106 1 0.0
H11 H+1 0.953 0.59 0.123 1 0.0
H7 H+1 0.776 0.018 0.367 1 0.0
O6 O-2 0.6439 0.6055 0.2652 1 0.0
H19 H+1 0.564 0.051 0.209 1 0.0
O14 O-2 0.6913 0.0193 0.3699 1 0.0
H5 H+1 0.025 0.181 0.846 1 0.0
O20 O-2 0.5101 0.0678 0.1686 1 0.0
H3 H+1 0.777 0.422 0.415 1 0.0
H2 H+1 0.547 0.721 0.488 1 0.0
O10 O-2 0.0597 0.6116 0.3319 1 0.0
O16 O-2 0.985 0.6306 0.086 1 0.0
O13 O-2 0.0105 0.1192 0.8495 1 0.0
O7 O-2 0.8653 0.8939 0.6665 1 0.0
H17 H+1 0.724 0.879 0.073 1 0.0
O1 O-2 0.6829 0.5372 0.652 1 0.0
H15 H+1 0.827 0.105 0.965 1 0.0
O8 O-2 0.0037 0.747 0.8004 1 0.0
